data_4501685
loop_
_publ_author_name
'Long, Sihui'
'Li, Tonglei'

_publ_section_title
;
 Enforcing Molecule&#x2019;s \p-Conjugation and Consequent Formation of
 the Acid&#x2212;Acid Homosynthon over the Acid&#x2212;Pyridine
 Heterosynthon in 2-Anilinonicotinic Acids
;
_journal_issue 6
_journal_name_full 'Crystal Growth &amp; Design'
_journal_page_first 2465
_journal_paper_doi 10.1021/cg100227s
_journal_volume 10
_journal_year 2010
_chemical_formula_moiety 'C12 H9 F N2 O2'
_chemical_formula_sum 'C12 H9 F N2 O2'
_chemical_formula_weight 232.21
_chemical_name_systematic
; 
 ? 
;
_space_group_IT_number 14
_space_group_name_Hall '-P 2ybc'
_symmetry_cell_setting monoclinic
_symmetry_space_group_name_Hall '-P 2ybc'
_symmetry_space_group_name_H-M 'P 1 21/c 1'
_atom_sites_solution_hydrogens geom
_atom_sites_solution_primary direct
_atom_sites_solution_secondary difmap
_audit_creation_method SHELXL-97
_cell_angle_alpha 90.00
_cell_angle_beta 92.24(3)
_cell_angle_gamma 90.00
_cell_formula_units_Z 6
_cell_length_a 3.7737(8)
_cell_length_b 32.818(7)
_cell_length_c 12.844(3)
_cell_measurement_reflns_used 3525
_cell_measurement_temperature 90(2)
_cell_measurement_theta_max 27.5
_cell_measurement_theta_min 1.0
_cell_volume 1589.5(6)
_computing_cell_refinement 'DENZO-SMN (Nonius, 1997)'
_computing_data_collection 'COLLECT (Nonius, 2002)'
_computing_data_reduction 'DENZO-SMN (Nonius, 1997)'
_computing_molecular_graphics 'XP in SHELXTL (Bruker, 1995)'
_computing_publication_material 'SHELX-97 and local procedures'
_computing_structure_refinement 'SHELXL-97 (Sheldrick, 1997)'
_computing_structure_solution 'SHELXS-97 (Sheldrick, 1990)'
_diffrn_ambient_temperature 90(2)
_diffrn_detector_area_resol_mean 18
_diffrn_measured_fraction_theta_full 0.987
_diffrn_measured_fraction_theta_max 0.987
_diffrn_measurement_device_type 'Nonius KappaCCD diffractometer'
_diffrn_measurement_method '\w scans at fixed \c = 55\%'
_diffrn_radiation_monochromator graphite
_diffrn_radiation_source 'fine-focus sealed tube'
_diffrn_radiation_type MoK\a
_diffrn_radiation_wavelength 0.71073
_diffrn_reflns_av_R_equivalents 0.0727
_diffrn_reflns_av_sigmaI/netI 0.1217
_diffrn_reflns_limit_h_max 4
_diffrn_reflns_limit_h_min -4
_diffrn_reflns_limit_k_max 41
_diffrn_reflns_limit_k_min -42
_diffrn_reflns_limit_l_max 16
_diffrn_reflns_limit_l_min -16
_diffrn_reflns_number 6613
_diffrn_reflns_theta_full 27.50
_diffrn_reflns_theta_max 27.50
_diffrn_reflns_theta_min 1.24
_exptl_absorpt_coefficient_mu 0.113
_exptl_absorpt_correction_T_max 0.9944
_exptl_absorpt_correction_T_min 0.9778
_exptl_absorpt_correction_type multi-scan
_exptl_absorpt_process_details 'Scalepack (Otwinowski & Minor, 1997)'
_exptl_crystal_colour colorless
_exptl_crystal_density_diffrn 1.456
_exptl_crystal_density_method 'not measured'
_exptl_crystal_description plate
_exptl_crystal_F_000 720
_exptl_crystal_size_max 0.20
_exptl_crystal_size_mid 0.10
_exptl_crystal_size_min 0.05
_refine_diff_density_max 0.359
_refine_diff_density_min -0.324
_refine_diff_density_rms 0.095
_refine_ls_extinction_method none
_refine_ls_goodness_of_fit_ref 0.988
_refine_ls_hydrogen_treatment constr
_refine_ls_matrix_type full
_refine_ls_number_parameters 308
_refine_ls_number_reflns 3581
_refine_ls_number_restraints 192
_refine_ls_restrained_S_all 0.971
_refine_ls_R_factor_all 0.1598
_refine_ls_R_factor_gt 0.0562
_refine_ls_shift/su_max 0.001
_refine_ls_shift/su_mean 0.000
_refine_ls_structure_factor_coef Fsqd
_refine_ls_weighting_details 'calc w=1/[\s^2^(Fo^2^)+(0.0793P)^2^+0.0000P] where P=(Fo^2^+2Fc^2^)/3'
_refine_ls_weighting_scheme calc
_refine_ls_wR_factor_gt 0.1180
_refine_ls_wR_factor_ref 0.1670
_reflns_number_gt 1698
_reflns_number_total 3581
_reflns_threshold_expression >2\s(I)
_cod_data_source_file cg100227s_si_003.cif
_cod_data_source_block 3
_cod_original_sg_symbol_H-M 'P 21/c'
_cod_database_code 4501685

loop_
_symmetry_equiv_pos_as_xyz
'x, y, z'
'-x, y+1/2, -z+1/2'
'-x, -y, -z'
'x, -y-1/2, z-1/2'

loop_
_atom_site_label
_atom_site_type_symbol
_atom_site_fract_x
_atom_site_fract_y
_atom_site_fract_z
_atom_site_U_iso_or_equiv
_atom_site_adp_type
_atom_site_occupancy
_atom_site_symmetry_multiplicity
_atom_site_calc_flag
_atom_site_refinement_flags
_atom_site_disorder_assembly
_atom_site_disorder_group
F1A F 0.3077(4) 0.57297(5) 0.07639(12) 0.0445(5) Uani 1 1 d D . .
N1A N 0.6790(5) 0.75422(6) 0.25787(15) 0.0259(6) Uani 1 1 d D . .
H1A H 0.5660 0.7405 0.2079 0.031 Uiso 1 1 calc R . .
C2A C 0.8193(7) 0.73311(8) 0.34109(19) 0.0255(6) Uani 1 1 d D . .
C3A C 0.9896(6) 0.75616(8) 0.42306(18) 0.0240(6) Uani 1 1 d D . .
C4A C 1.0105(7) 0.79733(8) 0.41132(19) 0.0280(7) Uani 1 1 d D . .
H4A H 1.1263 0.8129 0.4650 0.034 Uiso 1 1 calc R . .
C5A C 0.8691(7) 0.81765(8) 0.32382(19) 0.0288(7) Uani 1 1 d D . .
H5A H 0.8873 0.8464 0.3174 0.035 Uiso 1 1 calc R . .
C6A C 0.7047(7) 0.79487(8) 0.24831(19) 0.0278(7) Uani 1 1 d D . .
H6A H 0.6061 0.8078 0.1877 0.033 Uiso 1 1 calc R . .
N7A N 0.7921(5) 0.69282(6) 0.34683(15) 0.0293(6) Uani 1 1 d D . .
H7A H 0.8704 0.6824 0.4065 0.035 Uiso 1 1 calc R . .
C8A C 0.6589(7) 0.66355(8) 0.2736(2) 0.0272(7) Uani 1 1 d D . .
C9A C 0.4898(7) 0.62944(8) 0.3131(2) 0.0305(7) Uani 1 1 d D . .
H9A H 0.4539 0.6274 0.3858 0.037 Uiso 1 1 calc R . .
C10A C 0.3744(7) 0.59865(8) 0.2471(2) 0.0328(7) Uani 1 1 d D . .
H10A H 0.2616 0.5751 0.2735 0.039 Uiso 1 1 calc R . .
C11A C 0.4259(7) 0.60269(8) 0.1427(2) 0.0318(7) Uani 1 1 d D . .
C12A C 0.5941(7) 0.63579(8) 0.1012(2) 0.0307(7) Uani 1 1 d D . .
H12A H 0.6262 0.6376 0.0284 0.037 Uiso 1 1 calc R . .
C13A C 0.7162(7) 0.66651(8) 0.16795(19) 0.0282(7) Uani 1 1 d D . .
H13A H 0.8381 0.6894 0.1413 0.034 Uiso 1 1 calc R . .
C14A C 1.1445(7) 0.73621(9) 0.52051(19) 0.0272(6) Uani 1 1 d D . .
O15A O 1.1284(5) 0.69805(6) 0.52870(13) 0.0350(5) Uani 1 1 d D . .
O16A O 1.2765(5) 0.76038(6) 0.58763(13) 0.0332(5) Uani 1 1 d D . .
F1B F 0.6320(9) 0.38909(10) 0.2666(3) 0.0501(9) Uani 0.50 1 d PDU A -1
N1B N 1.1405(14) 0.48957(14) 0.6847(4) 0.0343(12) Uani 0.50 1 d PDU A -1
C2B C 1.129(2) 0.5228(2) 0.6218(6) 0.0296(17) Uani 0.50 1 d PDU A -1
C3B C 1.203(2) 0.5626(2) 0.6621(6) 0.0286(16) Uani 0.50 1 d PDU A -1
C4B C 1.3064(15) 0.56627(17) 0.7660(4) 0.0321(13) Uani 0.50 1 d PDU A -1
H4B H 1.3643 0.5923 0.7942 0.038 Uiso 0.50 1 calc PR A -1
C5B C 1.3254(15) 0.53232(16) 0.8288(4) 0.0343(13) Uani 0.50 1 d PDU A -1
H5B H 1.3995 0.5343 0.9002 0.041 Uiso 0.50 1 calc PR A -1
C6B C 1.2343(15) 0.49577(16) 0.7851(4) 0.0350(13) Uani 0.50 1 d PDU A -1
H6B H 1.2376 0.4727 0.8297 0.042 Uiso 0.50 1 calc PR A -1
N7B N 1.028(6) 0.5182(4) 0.5206(8) 0.0317(19) Uani 0.50 1 d PDU A -1
H7B H 1.0195 0.5412 0.4854 0.038 Uiso 0.50 1 calc PR A -1
C8B C 0.934(8) 0.4836(4) 0.4601(12) 0.036(2) Uani 0.50 1 d PDU A -1
C9B C 0.9968(16) 0.44315(16) 0.4922(4) 0.0336(13) Uani 0.50 1 d PDU A -1
H9B H 1.1129 0.4375 0.5576 0.040 Uiso 0.50 1 calc PR A -1
C10B C 0.887(3) 0.4119(3) 0.4270(7) 0.037(2) Uani 0.50 1 d PDU A -1
H10B H 0.9127 0.3844 0.4487 0.044 Uiso 0.50 1 calc PR A -1
C11B C 0.741(2) 0.4208(2) 0.3312(6) 0.0348(19) Uani 0.50 1 d PDU A -1
C12B C 0.6807(17) 0.45960(19) 0.2965(5) 0.0406(14) Uani 0.50 1 d PDU A -1
H12B H 0.5680 0.4645 0.2303 0.049 Uiso 0.50 1 calc PR A -1
C13B C 0.788(3) 0.4914(2) 0.3602(7) 0.040(2) Uani 0.50 1 d PDU A -1
H13B H 0.7636 0.5187 0.3363 0.048 Uiso 0.50 1 calc PR A -1
C14B C 1.155(3) 0.5993(2) 0.5969(6) 0.0262(18) Uani 0.50 1 d PDU A -1
O15B O 1.0475(11) 0.59945(12) 0.5053(3) 0.0364(10) Uani 0.50 1 d PDU A -1
O16B O 1.2596(10) 0.63326(11) 0.6448(3) 0.0336(10) Uani 0.50 1 d PDU A -1
H16B H 1.2395 0.6529 0.6032 0.050 Uiso 0.50 1 calc PR A -1

loop_
_atom_site_aniso_label
_atom_site_aniso_U_11
_atom_site_aniso_U_22
_atom_site_aniso_U_33
_atom_site_aniso_U_23
_atom_site_aniso_U_13
_atom_site_aniso_U_12
F1A 0.0472(11) 0.0399(10) 0.0456(10) -0.0087(8) -0.0112(8) -0.0063(8)
N1A 0.0245(13) 0.0320(14) 0.0207(12) -0.0039(10) -0.0057(10) -0.0011(10)
C2A 0.0232(15) 0.0317(17) 0.0213(14) 0.0002(12) -0.0041(12) 0.0020(12)
C3A 0.0208(14) 0.0333(16) 0.0174(13) 0.0002(12) -0.0037(11) 0.0003(12)
C4A 0.0248(15) 0.0362(17) 0.0226(14) -0.0026(13) -0.0024(12) -0.0013(12)
C5A 0.0290(16) 0.0307(16) 0.0264(15) 0.0025(13) -0.0022(13) 0.0012(13)
C6A 0.0280(16) 0.0335(17) 0.0217(14) 0.0053(13) -0.0019(12) 0.0005(13)
N7A 0.0362(14) 0.0327(15) 0.0184(11) 0.0019(10) -0.0073(10) 0.0019(11)
C8A 0.0259(15) 0.0286(16) 0.0265(15) -0.0010(13) -0.0065(12) 0.0029(12)
C9A 0.0294(17) 0.0337(17) 0.0279(15) 0.0037(14) -0.0025(13) 0.0031(13)
C10A 0.0280(17) 0.0318(18) 0.0380(17) 0.0025(14) -0.0058(13) -0.0007(13)
C11A 0.0309(17) 0.0281(17) 0.0356(17) -0.0055(14) -0.0100(14) 0.0000(13)
C12A 0.0323(17) 0.0330(17) 0.0263(15) -0.0041(13) -0.0056(13) 0.0043(13)
C13A 0.0268(15) 0.0297(16) 0.0276(15) 0.0023(13) -0.0041(12) 0.0021(12)
C14A 0.0240(16) 0.0379(18) 0.0193(14) -0.0015(13) -0.0035(12) 0.0019(13)
O15A 0.0476(13) 0.0316(12) 0.0252(11) 0.0039(9) -0.0068(9) 0.0006(10)
O16A 0.0358(12) 0.0408(12) 0.0219(10) 0.0006(9) -0.0114(9) -0.0010(9)
F1B 0.052(2) 0.039(2) 0.058(2) -0.0233(18) -0.0063(18) -0.0059(17)
N1B 0.048(3) 0.027(3) 0.027(3) 0.008(2) -0.004(2) -0.003(2)
C2B 0.042(4) 0.028(3) 0.019(3) 0.007(3) -0.003(3) -0.003(3)
C3B 0.036(4) 0.024(3) 0.026(3) 0.002(3) -0.001(3) 0.000(3)
C4B 0.035(3) 0.031(3) 0.030(3) -0.003(2) -0.003(3) 0.003(3)
C5B 0.041(3) 0.036(3) 0.025(3) 0.001(2) -0.010(2) 0.007(3)
C6B 0.043(3) 0.029(3) 0.032(3) 0.007(2) -0.006(3) 0.001(3)
N7B 0.048(5) 0.029(3) 0.017(4) -0.001(3) -0.006(4) -0.005(3)
C8B 0.045(5) 0.027(3) 0.035(5) -0.003(3) -0.002(5) -0.006(3)
C9B 0.046(3) 0.026(3) 0.029(3) -0.004(2) 0.003(3) -0.003(3)
C10B 0.047(5) 0.028(4) 0.035(4) -0.013(3) 0.010(4) -0.004(4)
C11B 0.041(4) 0.030(4) 0.034(4) -0.017(3) 0.008(3) -0.005(4)
C12B 0.048(4) 0.038(3) 0.036(3) -0.009(3) -0.002(3) -0.007(3)
C13B 0.055(5) 0.032(4) 0.031(4) -0.005(3) -0.007(3) -0.004(4)
C14B 0.033(4) 0.024(4) 0.022(4) -0.011(3) 0.006(3) 0.000(3)
O15B 0.047(3) 0.036(2) 0.025(2) 0.0012(19) -0.010(2) -0.006(2)
O16B 0.051(3) 0.023(2) 0.026(2) 0.0044(17) -0.0086(19) -0.0020(19)

loop_
_atom_type_symbol
_atom_type_description
_atom_type_scat_dispersion_real
_atom_type_scat_dispersion_imag
_atom_type_scat_source
C C 0.0033 0.0016 'International Tables Vol C Tables 4.2.6.8 and 6.1.1.4'
H H 0.0000 0.0000 'International Tables Vol C Tables 4.2.6.8 and 6.1.1.4'
N N 0.0061 0.0033 'International Tables Vol C Tables 4.2.6.8 and 6.1.1.4'
O O 0.0106 0.0060 'International Tables Vol C Tables 4.2.6.8 and 6.1.1.4'
F F 0.0171 0.0103 'International Tables Vol C Tables 4.2.6.8 and 6.1.1.4'

loop_
_geom_angle_atom_site_label_1
_geom_angle_atom_site_label_2
_geom_angle_atom_site_label_3
_geom_angle
C6A N1A C2A 123.3(2)
C6A N1A H1A 118.3
C2A N1A H1A 118.3
N7A C2A N1A 121.4(2)
N7A C2A C3A 121.3(2)
N1A C2A C3A 117.3(2)
C4A C3A C2A 118.0(2)
C4A C3A C14A 120.0(2)
C2A C3A C14A 122.0(2)
C3A C4A C5A 122.8(2)
C3A C4A H4A 118.6
C5A C4A H4A 118.6
C6A C5A C4A 117.6(3)
C6A C5A H5A 121.2
C4A C5A H5A 121.2
N1A C6A C5A 121.0(2)
N1A C6A H6A 119.5
C5A C6A H6A 119.5
C2A N7A C8A 131.4(2)
C2A N7A H7A 114.3
C8A N7A H7A 114.3
C13A C8A C9A 120.2(2)
C13A C8A N7A 122.4(2)
C9A C8A N7A 117.2(2)
C10A C9A C8A 120.2(3)
C10A C9A H9A 119.9
C8A C9A H9A 119.9
C11A C10A C9A 118.6(3)
C11A C10A H10A 120.7
C9A C10A H10A 120.7
F1A C11A C10A 119.3(3)
F1A C11A C12A 118.0(2)
C10A C11A C12A 122.7(2)
C11A C12A C13A 118.8(3)
C11A C12A H12A 120.6
C13A C12A H12A 120.6
C8A C13A C12A 119.5(3)
C8A C13A H13A 120.3
C12A C13A H13A 120.3
O15A C14A O16A 126.0(2)
O15A C14A C3A 118.8(2)
O16A C14A C3A 115.1(2)
C6B N1B C2B 116.8(5)
N7B C2B N1B 119.0(8)
N7B C2B C3B 119.7(7)
N1B C2B C3B 121.2(6)
C4B C3B C2B 118.3(6)
C4B C3B C14B 120.0(6)
C2B C3B C14B 121.6(6)
C5B C4B C3B 120.1(6)
C5B C4B H4B 120.0
C3B C4B H4B 120.0
C6B C5B C4B 117.7(5)
C6B C5B H5B 121.2
C4B C5B H5B 121.2
N1B C6B C5B 125.7(5)
N1B C6B H6B 117.1
C5B C6B H6B 117.1
C2B N7B C8B 132.5(7)
C2B N7B H7B 113.7
C8B N7B H7B 113.7
C13B C8B C9B 119.8(10)
C13B C8B N7B 116.0(8)
C9B C8B N7B 124.1(7)
C10B C9B C8B 118.7(7)
C10B C9B H9B 120.6
C8B C9B H9B 120.6
C11B C10B C9B 119.5(8)
C11B C10B H10B 120.3
C9B C10B H10B 120.3
C10B C11B C12B 123.5(7)
C10B C11B F1B 118.8(7)
C12B C11B F1B 117.7(6)
C11B C12B C13B 118.1(6)
C11B C12B H12B 120.9
C13B C12B H12B 120.9
C12B C13B C8B 120.2(9)
C12B C13B H13B 119.9
C8B C13B H13B 119.9
O15B C14B O16B 121.5(6)
O15B C14B C3B 125.1(6)
O16B C14B C3B 113.3(6)

loop_
_geom_bond_atom_site_label_1
_geom_bond_atom_site_label_2
_geom_bond_distance
F1A C11A 1.358(3)
N1A C6A 1.343(3)
N1A C2A 1.363(3)
N1A H1A 0.8800
C2A N7A 1.329(3)
C2A C3A 1.429(3)
C3A C4A 1.362(3)
C3A C14A 1.510(3)
C4A C5A 1.395(3)
C4A H4A 0.9500
C5A C6A 1.356(3)
C5A H5A 0.9500
C6A H6A 0.9500
N7A C8A 1.422(3)
N7A H7A 0.8800
C8A C13A 1.386(3)
C8A C9A 1.394(4)
C9A C10A 1.379(3)
C9A H9A 0.9500
C10A C11A 1.369(3)
C10A H10A 0.9500
C11A C12A 1.376(4)
C12A C13A 1.390(3)
C12A H12A 0.9500
C13A H13A 0.9500
C14A O15A 1.258(3)
C14A O16A 1.260(3)
F1B C11B 1.383(7)
N1B C6B 1.339(6)
N1B C2B 1.358(7)
C2B N7B 1.349(9)
C2B C3B 1.426(9)
C3B C4B 1.382(8)
C3B C14B 1.475(10)
C4B C5B 1.376(7)
C4B H4B 0.9500
C5B C6B 1.363(7)
C5B H5B 0.9500
C6B H6B 0.9500
N7B C8B 1.414(6)
N7B H7B 0.8800
C8B C13B 1.399(12)
C8B C9B 1.408(14)
C9B C10B 1.378(8)
C9B H9B 0.9500
C10B C11B 1.360(11)
C10B H10B 0.9500
C11B C12B 1.365(9)
C12B C13B 1.377(9)
C12B H12B 0.9500
C13B H13B 0.9500
C14B O15B 1.230(8)
C14B O16B 1.326(7)
O16B H16B 0.8400

loop_
_geom_torsion_atom_site_label_1
_geom_torsion_atom_site_label_2
_geom_torsion_atom_site_label_3
_geom_torsion_atom_site_label_4
_geom_torsion
C6A N1A C2A N7A -179.1(2)
C6A N1A C2A C3A 2.3(4)
N7A C2A C3A C4A 179.4(3)
N1A C2A C3A C4A -2.0(4)
N7A C2A C3A C14A -0.5(4)
N1A C2A C3A C14A 178.1(2)
C2A C3A C4A C5A 0.9(4)
C14A C3A C4A C5A -179.2(2)
C3A C4A C5A C6A 0.1(4)
C2A N1A C6A C5A -1.4(4)
C4A C5A C6A N1A 0.1(4)
N1A C2A N7A C8A 6.4(4)
C3A C2A N7A C8A -175.1(2)
C2A N7A C8A C13A 38.8(4)
C2A N7A C8A C9A -146.3(3)
C13A C8A C9A C10A -0.8(4)
N7A C8A C9A C10A -175.9(2)
C8A C9A C10A C11A -0.8(4)
C9A C10A C11A F1A -178.8(2)
C9A C10A C11A C12A 1.3(4)
F1A C11A C12A C13A 179.9(2)
C10A C11A C12A C13A -0.2(4)
C9A C8A C13A C12A 2.0(4)
N7A C8A C13A C12A 176.8(2)
C11A C12A C13A C8A -1.5(4)
C4A C3A C14A O15A -178.6(2)
C2A C3A C14A O15A 1.3(4)
C4A C3A C14A O16A 2.3(4)
C2A C3A C14A O16A -177.8(2)
C6B N1B C2B N7B -178.5(12)
C6B N1B C2B C3B -1.9(11)
N7B C2B C3B C4B -179.9(12)
N1B C2B C3B C4B 3.5(13)
N7B C2B C3B C14B 3.1(17)
N1B C2B C3B C14B -173.4(9)
C2B C3B C4B C5B -2.0(11)
C14B C3B C4B C5B 175.1(8)
C3B C4B C5B C6B -1.0(9)
C2B N1B C6B C5B -1.3(10)
C4B C5B C6B N1B 2.8(9)
N1B C2B N7B C8B -2.2(14)
C3B C2B N7B C8B -178.9(6)
C2B N7B C8B C13B 170(3)
C2B N7B C8B C9B -13.7(12)
C13B C8B C9B C10B -5(3)
N7B C8B C9B C10B 178.9(10)
C8B C9B C10B C11B 4(2)
C9B C10B C11B C12B -3.0(18)
C9B C10B C11B F1B 179.9(8)
C10B C11B C12B C13B 2.9(15)
F1B C11B C12B C13B -179.9(7)
C11B C12B C13B C8B -4.0(18)
C9B C8B C13B C12B 5(3)
N7B C8B C13B C12B -178.5(8)
C4B C3B C14B O15B -176.2(9)
C2B C3B C14B O15B 0.7(18)
C4B C3B C14B O16B 7.5(14)
C2B C3B C14B O16B -175.6(8)
